data_7720521
loop_
_publ_author_name
'Levina, Anastasia A.'
'Shmelev, Maxim A.'
'Lalov, Andrey V.'
'Chistyakov, Aleksandr S.'
'Voronina, Julia K.'
'Varaksina, Evgeniya A.'
'Taydakov, Ilya V.'
'Sidorov, Alexey A.'
'Eremenko, Igor L.'

_publ_section_title
;
 Effect of combining 1-naphthoate and pentafluorobenzoate anions in
 Eu(III) compounds on their structure and photoluminescent properties.
;
_journal_issue 3
_journal_name_full 'Dalton transactions (Cambridge, England : 2003)'
_journal_page_first 1417
_journal_page_last 1435
_journal_paper_doi 10.1039/d5dt02665b
_journal_volume 55
_journal_year 2026
_chemical_formula_moiety 'C70 H30 Eu2 F20 N4 O12, 2(C2 H3 N)'
_chemical_formula_sum 'C74 H36 Eu2 F20 N6 O12'
_chemical_formula_weight 1885.01
_space_group_crystal_system monoclinic
_space_group_IT_number 14
_space_group_name_Hall '-P 2ybc'
_space_group_name_H-M_alt 'P 1 21/c 1'
_atom_sites_solution_hydrogens geom
_audit_creation_date 2025-06-30
_audit_creation_method
;
Olex2 1.5
(compiled 2025.05.31 svn.r86d253d1 for OlexSys, GUI svn.r7254)
;
_audit_update_record
;
2025-07-05 deposited with the CCDC.	2025-12-16 downloaded from the CCDC.
;
_cell_angle_alpha 90
_cell_angle_beta 112.573(3)
_cell_angle_gamma 90
_cell_formula_units_Z 2
_cell_length_a 13.4490(8)
_cell_length_b 17.2769(10)
_cell_length_c 16.4477(11)
_cell_measurement_reflns_used 9954
_cell_measurement_temperature 150.00
_cell_measurement_theta_max 72.17
_cell_measurement_theta_min 3.56
_cell_volume 3529.0(4)
_computing_cell_refinement 'SAINT V8.35A (?, 2016)'
_computing_data_reduction 'SAINT V8.35A (?, 2016)'
_computing_molecular_graphics 'Olex2 1.5 (Dolomanov et al., 2009)'
_computing_publication_material 'Olex2 1.5 (Dolomanov et al., 2009)'
_computing_structure_refinement 'XL  (Sheldrick, 2008)'
_computing_structure_solution 'SHELXT 2014/4 (Sheldrick, 2014)'
_diffrn_ambient_temperature 150.00
_diffrn_measured_fraction_theta_full 0.997
_diffrn_measured_fraction_theta_max 0.997
_diffrn_measurement_device_type 'Bruker APEX-II CCD'
_diffrn_measurement_method '\f and \w scans'
_diffrn_radiation_type CuK\a
_diffrn_radiation_wavelength 1.54178
_diffrn_reflns_av_R_equivalents 0.1258
_diffrn_reflns_av_unetI/netI 0.0804
_diffrn_reflns_Laue_measured_fraction_full 0.997
_diffrn_reflns_Laue_measured_fraction_max 0.997
_diffrn_reflns_limit_h_max 15
_diffrn_reflns_limit_h_min -16
_diffrn_reflns_limit_k_max 20
_diffrn_reflns_limit_k_min -20
_diffrn_reflns_limit_l_max 19
_diffrn_reflns_limit_l_min -18
_diffrn_reflns_number 36270
_diffrn_reflns_point_group_measured_fraction_full 0.997
_diffrn_reflns_point_group_measured_fraction_max 0.997
_diffrn_reflns_theta_full 67.679
_diffrn_reflns_theta_max 68.239
_diffrn_reflns_theta_min 3.559
_exptl_absorpt_coefficient_mu 13.677
_exptl_absorpt_correction_T_max 0.1141
_exptl_absorpt_correction_T_min 0.0104
_exptl_absorpt_correction_type multi-scan
_exptl_absorpt_process_details
;
SADABS-2014/5 (Bruker,2014/5) was used for absorption correction.
wR2(int) was 0.1776 before and 0.1119 after correction.
The Ratio of minimum to maximum transmission is 0.0911.
The \l/2 correction factor is 0.00150.
;
_exptl_crystal_colour colourless
_exptl_crystal_colour_primary colourless
_exptl_crystal_density_diffrn 1.774
_exptl_crystal_description needle
_exptl_crystal_F_000 1848
_exptl_crystal_size_max 0.1
_exptl_crystal_size_mid 0.1
_exptl_crystal_size_min 0.03
_refine_diff_density_max 1.005
_refine_diff_density_min -1.670
_refine_diff_density_rms 0.121
_refine_ls_extinction_method none
_refine_ls_goodness_of_fit_ref 1.050
_refine_ls_hydrogen_treatment constr
_refine_ls_matrix_type full
_refine_ls_number_parameters 509
_refine_ls_number_reflns 6440
_refine_ls_number_restraints 0
_refine_ls_restrained_S_all 1.050
_refine_ls_R_factor_all 0.0750
_refine_ls_R_factor_gt 0.0668
_refine_ls_shift/su_max 0.001
_refine_ls_shift/su_mean 0.000
_refine_ls_structure_factor_coef Fsqd
_refine_ls_weighting_details 'w=1/[\s^2^(Fo^2^)+(0.1257P)^2^] where P=(Fo^2^+2Fc^2^)/3'
_refine_ls_weighting_scheme calc
_refine_ls_wR_factor_gt 0.1857
_refine_ls_wR_factor_ref 0.1939
_reflns_Friedel_coverage 0.000
_reflns_number_gt 5423
_reflns_number_total 6440
_reflns_threshold_expression 'I > 2\s(I)'
_cod_data_source_file d5dt02665b2.cif
_cod_data_source_block 201
_cod_database_code 7720521
_shelx_shelxl_version_number 2014/7
_shelx_space_group_comment
;
The symmetry employed for this shelxl refinement is uniquely defined
by the following loop, which should always be used as a source of
symmetry information in preference to the above space-group names.
They are only intended as comments.
;
_shelx_estimated_absorpt_t_max 0.684
_shelx_estimated_absorpt_t_min 0.342
_olex2_refinement_description
;
1. Fixed Uiso
 At 1.2 times of:
  All C(H) groups
 At 1.5 times of:
  All C(H,H,H) groups
2. Uiso/Uaniso restraints and constraints
Uanis(C1S) = Uanis(C2S)
3.a Aromatic/amide H refined with riding coordinates:
 C34(H34), C35(H35), C26(H26), C18(H18), C29(H29), C32(H32), C27(H27),
 C20(H20), C33(H33), C19(H19), C28(H28), C21(H21), C25(H25), C23(H23), C24(H24)
3.b Idealised Me refined as rotating group:
 C2S(H2SA,H2SB,H2SC)
;
_olex2_submission_special_instructions 'No special instructions were received'

loop_
_space_group_symop_operation_xyz
'x, y, z'
'-x, y+1/2, -z+1/2'
'-x, -y, -z'
'x, -y-1/2, z-1/2'

loop_
_atom_site_label
_atom_site_type_symbol
_atom_site_fract_x
_atom_site_fract_y
_atom_site_fract_z
_atom_site_U_iso_or_equiv
_atom_site_adp_type
_atom_site_occupancy
_atom_site_site_symmetry_order
_atom_site_calc_flag
_atom_site_refinement_flags_posn
_atom_site_refinement_flags_adp
_atom_site_refinement_flags_occupancy
_atom_site_disorder_assembly
_atom_site_disorder_group
Eu1 Eu 0.64975(3) 0.51298(2) 0.50486(2) 0.04720(18) Uani 1 1 d . . . . .
O2 O 0.4177(4) 0.6126(3) 0.5500(3) 0.0542(10) Uani 1 1 d . . . . .
O3 O 0.5503(4) 0.4749(3) 0.5912(3) 0.0546(10) Uani 1 1 d . . . . .
O1 O 0.5796(4) 0.6278(3) 0.5427(3) 0.0586(11) Uani 1 1 d . . . . .
F10 F 0.6665(4) 0.5841(3) 0.7685(3) 0.0766(12) Uani 1 1 d . . . . .
O5 O 0.8025(4) 0.5468(3) 0.6365(3) 0.0605(11) Uani 1 1 d . . . . .
O4 O 0.4425(4) 0.4666(3) 0.6627(3) 0.0625(12) Uani 1 1 d . . . . .
O6 O 0.7684(4) 0.4226(3) 0.6148(3) 0.0624(12) Uani 1 1 d . . . . .
F14 F 0.6043(5) 0.3178(3) 0.7261(5) 0.1088(18) Uani 1 1 d . . . . .
F3 F 0.3192(5) 0.7501(4) 0.4584(4) 0.109(2) Uani 1 1 d . . . . .
F7 F 0.6658(5) 0.7355(4) 0.6784(4) 0.1051(17) Uani 1 1 d . . . . .
F11 F 0.8459(5) 0.5563(4) 0.9123(3) 0.105(2) Uani 1 1 d . . . . .
N1 N 0.7421(4) 0.6218(3) 0.4491(3) 0.0512(12) Uani 1 1 d . . . . .
N2 N 0.7943(4) 0.4703(3) 0.4481(4) 0.0554(13) Uani 1 1 d . . . . .
C31 C 0.8422(6) 0.5214(4) 0.4143(5) 0.0576(16) Uani 1 1 d . . . . .
C8 C 0.5330(5) 0.4652(4) 0.6616(4) 0.0514(14) Uani 1 1 d . . . . .
F13 F 0.7823(6) 0.2896(4) 0.8701(5) 0.131(3) Uani 1 1 d . . . . .
C1 C 0.4979(5) 0.6522(4) 0.5535(4) 0.0516(14) Uani 1 1 d . . . . .
C30 C 0.8145(5) 0.6038(4) 0.4130(4) 0.0557(15) Uani 1 1 d . . . . .
C15 C 0.8261(6) 0.4767(4) 0.6589(5) 0.0534(15) Uani 1 1 d . . . . .
C2 C 0.4954(5) 0.7360(4) 0.5727(4) 0.0544(14) Uani 1 1 d . . . . .
F12 F 0.9055(5) 0.4084(5) 0.9611(3) 0.127(3) Uani 1 1 d . . . . .
C9 C 0.6304(6) 0.4516(4) 0.7433(4) 0.0577(16) Uani 1 1 d . . . . .
F4 F 0.3207(6) 0.9039(4) 0.4816(5) 0.124(2) Uani 1 1 d . . . . .
C3 C 0.4086(7) 0.7829(5) 0.5228(5) 0.0655(17) Uani 1 1 d . . . . .
C34 C 0.9003(6) 0.3681(5) 0.4263(5) 0.0689(18) Uani 1 1 d . . . . .
H34 H 0.9187 0.3148 0.4314 0.083 Uiso 1 1 calc R U . . .
F6 F 0.6642(6) 0.8895(4) 0.7000(5) 0.123(2) Uani 1 1 d . . . . .
C35 C 0.8219(6) 0.3961(4) 0.4534(5) 0.0638(17) Uani 1 1 d . . . . .
H35 H 0.7861 0.3606 0.4770 0.077 Uiso 1 1 calc R U . . .
F5 F 0.4906(7) 0.9736(4) 0.6031(5) 0.115(2) Uani 1 1 d . . . . .
C26 C 0.7135(6) 0.6956(4) 0.4487(4) 0.0585(16) Uani 1 1 d . . . . .
H26 H 0.6624 0.7081 0.4735 0.070 Uiso 1 1 calc R U . . .
C18 C 0.9280(6) 0.3165(5) 0.7183(5) 0.0675(18) Uani 1 1 d . . . . .
H18 H 0.8589 0.3170 0.6719 0.081 Uiso 1 1 calc R U . . .
C16 C 0.9282(6) 0.4615(4) 0.7369(4) 0.0561(15) Uani 1 1 d . . . . .
C29 C 0.8564(7) 0.6603(5) 0.3775(5) 0.072(2) Uani 1 1 d . . . . .
H29 H 0.9062 0.6465 0.3518 0.087 Uiso 1 1 calc R U . . .
C17 C 0.9762(6) 0.3860(5) 0.7606(4) 0.0581(16) Uani 1 1 d . . . . .
C10 C 0.6928(7) 0.5112(5) 0.7927(5) 0.0634(19) Uani 1 1 d . . . . .
C32 C 0.9219(8) 0.4963(5) 0.3854(7) 0.073(2) Uani 1 1 d . . . . .
H32 H 0.9562 0.5324 0.3612 0.088 Uiso 1 1 calc R U . . .
C27 C 0.7544(7) 0.7552(5) 0.4139(5) 0.072(2) Uani 1 1 d . . . . .
H27 H 0.7318 0.8072 0.4149 0.086 Uiso 1 1 calc R U . . .
C20 C 1.0834(7) 0.2443(5) 0.8130(6) 0.076(2) Uani 1 1 d . . . . .
H20 H 1.1183 0.1956 0.8295 0.092 Uiso 1 1 calc R U . . .
C33 C 0.9506(7) 0.4198(5) 0.3920(6) 0.076(2) Uani 1 1 d . . . . .
H33 H 1.0051 0.4027 0.3727 0.091 Uiso 1 1 calc R U . . .
C19 C 0.9823(7) 0.2490(5) 0.7455(5) 0.074(2) Uani 1 1 d . . . . .
H19 H 0.9494 0.2025 0.7168 0.088 Uiso 1 1 calc R U . . .
C28 C 0.8283(7) 0.7366(5) 0.3781(5) 0.0699(19) Uani 1 1 d . . . . .
H28 H 0.8592 0.7756 0.3544 0.084 Uiso 1 1 calc R U . . .
C22 C 1.0804(7) 0.3811(5) 0.8313(4) 0.071(2) Uani 1 1 d . . . . .
C7 C 0.5777(6) 0.7726(5) 0.6341(6) 0.078(2) Uani 1 1 d . . . . .
C5 C 0.4921(9) 0.8943(5) 0.5959(8) 0.089(3) Uani 1 1 d . . . . .
C21 C 1.1315(7) 0.3095(5) 0.8548(5) 0.077(2) Uani 1 1 d . . . . .
H21 H 1.2009 0.3066 0.9007 0.093 Uiso 1 1 calc R U . . .
C4 C 0.4084(8) 0.8612(5) 0.5342(5) 0.077(2) Uani 1 1 d . . . . .
C14 C 0.6614(8) 0.3764(5) 0.7705(6) 0.076(2) Uani 1 1 d . . . . .
C13 C 0.7536(9) 0.3626(6) 0.8458(6) 0.092(3) Uani 1 1 d . . . . .
C25 C 0.9805(8) 0.5258(5) 0.7863(5) 0.074(2) Uani 1 1 d . . . . .
H25 H 0.9465 0.5750 0.7728 0.089 Uiso 1 1 calc R U . . .
C11 C 0.7853(8) 0.4978(6) 0.8665(5) 0.075(2) Uani 1 1 d . . . . .
C23 C 1.1315(9) 0.4512(7) 0.8754(5) 0.094(3) Uani 1 1 d . . . . .
H23 H 1.2020 0.4488 0.9197 0.112 Uiso 1 1 calc R U . . .
C6 C 0.5788(8) 0.8533(6) 0.6457(7) 0.090(3) Uani 1 1 d . . . . .
C24 C 1.0806(11) 0.5199(6) 0.8546(6) 0.101(4) Uani 1 1 d . . . . .
H24 H 1.1137 0.5648 0.8870 0.121 Uiso 1 1 calc R U . . .
C12 C 0.8131(8) 0.4234(8) 0.8911(5) 0.089(3) Uani 1 1 d . . . . .
N1S N 0.5474(12) 0.6430(9) 0.9097(9) 0.146(5) Uani 1 1 d . . . . .
C1S C 0.4762(18) 0.6329(9) 0.8466(10) 0.142(4) Uani 1 1 d . . . . .
C2S C 0.3845(14) 0.6227(8) 0.7627(8) 0.142(4) Uani 1 1 d . . . . .
H2SA H 0.3975 0.5781 0.7315 0.213 Uiso 1 1 calc R U . . .
H2SB H 0.3758 0.6693 0.7267 0.213 Uiso 1 1 calc R U . . .
H2SC H 0.3189 0.6140 0.7740 0.213 Uiso 1 1 calc R U . . .

loop_
_atom_site_aniso_label
_atom_site_aniso_U_11
_atom_site_aniso_U_22
_atom_site_aniso_U_33
_atom_site_aniso_U_23
_atom_site_aniso_U_13
_atom_site_aniso_U_12
Eu1 0.0513(3) 0.0352(3) 0.0646(2) -0.00227(13) 0.03279(18) -0.00093(13)
O2 0.059(2) 0.038(2) 0.076(2) -0.0038(19) 0.037(2) -0.0002(19)
O3 0.063(3) 0.049(3) 0.061(2) 0.0013(18) 0.034(2) 0.004(2)
O1 0.068(3) 0.036(2) 0.086(3) -0.008(2) 0.046(2) -0.006(2)
F10 0.097(3) 0.056(3) 0.075(2) -0.011(2) 0.031(2) -0.007(2)
O5 0.062(3) 0.048(3) 0.076(3) -0.005(2) 0.030(2) 0.000(2)
O4 0.068(3) 0.065(3) 0.066(2) -0.006(2) 0.038(2) -0.012(2)
O6 0.064(3) 0.050(3) 0.075(3) 0.006(2) 0.028(2) 0.005(2)
F14 0.130(5) 0.048(3) 0.148(5) 0.007(3) 0.053(4) -0.005(3)
F3 0.099(4) 0.080(4) 0.111(4) -0.019(3) -0.003(3) 0.014(3)
F7 0.111(4) 0.077(4) 0.109(4) -0.008(3) 0.022(3) -0.005(3)
F11 0.098(4) 0.125(5) 0.071(3) -0.036(3) 0.011(2) 0.002(4)
N1 0.059(3) 0.044(3) 0.058(2) 0.001(2) 0.030(2) -0.004(2)
N2 0.054(3) 0.042(3) 0.085(3) -0.002(3) 0.043(3) 0.001(2)
C31 0.053(4) 0.062(5) 0.064(3) -0.002(3) 0.029(3) -0.001(3)
C8 0.065(4) 0.039(3) 0.064(3) -0.004(3) 0.040(3) -0.006(3)
F13 0.161(6) 0.086(5) 0.147(5) 0.050(4) 0.060(5) 0.050(4)
C1 0.062(4) 0.038(3) 0.065(3) -0.001(3) 0.036(3) -0.001(3)
C30 0.058(4) 0.056(4) 0.059(3) -0.007(3) 0.029(3) -0.011(3)
C15 0.057(4) 0.049(4) 0.067(3) 0.001(3) 0.038(3) -0.003(3)
C2 0.060(4) 0.043(4) 0.073(3) -0.003(3) 0.040(3) -0.005(3)
F12 0.120(4) 0.181(8) 0.066(3) 0.019(3) 0.020(3) 0.062(5)
C9 0.070(4) 0.051(4) 0.065(3) 0.003(3) 0.041(3) 0.006(3)
F4 0.146(5) 0.070(4) 0.138(5) 0.005(3) 0.033(4) 0.044(4)
C3 0.082(5) 0.046(4) 0.071(4) 0.000(3) 0.032(3) 0.006(3)
C34 0.070(4) 0.055(5) 0.092(5) -0.015(4) 0.042(4) -0.002(3)
F6 0.136(5) 0.088(5) 0.129(5) -0.037(4) 0.033(4) -0.021(4)
C35 0.066(4) 0.050(4) 0.090(4) -0.005(3) 0.047(4) 0.000(3)
F5 0.156(6) 0.065(4) 0.132(5) -0.019(3) 0.063(5) -0.003(4)
C26 0.081(4) 0.037(4) 0.073(3) -0.003(3) 0.047(3) -0.006(3)
C18 0.065(4) 0.059(5) 0.085(4) 0.013(4) 0.035(4) -0.004(3)
C16 0.066(4) 0.051(4) 0.062(3) -0.004(3) 0.037(3) -0.001(3)
C29 0.081(5) 0.073(6) 0.082(4) -0.004(4) 0.054(4) -0.014(4)
C17 0.068(4) 0.059(4) 0.058(3) 0.006(3) 0.037(3) 0.005(3)
C10 0.083(5) 0.059(5) 0.057(3) -0.003(3) 0.037(4) 0.005(3)
C32 0.083(6) 0.062(5) 0.098(6) -0.010(4) 0.061(5) -0.008(4)
C27 0.099(6) 0.052(5) 0.075(4) -0.003(3) 0.046(4) -0.006(4)
C20 0.076(5) 0.065(5) 0.093(5) 0.032(4) 0.038(4) 0.015(4)
C33 0.073(5) 0.071(6) 0.106(5) -0.022(5) 0.059(4) -0.004(4)
C19 0.078(5) 0.049(4) 0.099(6) 0.017(4) 0.040(4) -0.002(4)
C28 0.094(5) 0.047(4) 0.087(4) 0.000(3) 0.056(4) -0.015(4)
C22 0.089(5) 0.070(5) 0.055(3) 0.003(3) 0.029(3) 0.008(4)
C7 0.065(5) 0.054(5) 0.115(6) -0.018(4) 0.035(4) 0.003(4)
C5 0.116(8) 0.044(5) 0.142(8) -0.002(5) 0.089(7) 0.008(5)
C21 0.090(6) 0.071(6) 0.074(4) 0.019(4) 0.033(4) 0.006(4)
C4 0.111(7) 0.054(5) 0.080(4) 0.002(4) 0.051(5) 0.017(5)
C14 0.099(6) 0.050(5) 0.095(5) 0.010(4) 0.057(5) 0.006(4)
C13 0.123(8) 0.078(7) 0.090(5) 0.031(5) 0.058(6) 0.041(6)
C25 0.092(6) 0.066(5) 0.063(4) -0.004(3) 0.028(4) 0.011(4)
C11 0.078(6) 0.094(7) 0.055(4) -0.009(4) 0.027(4) 0.011(5)
C23 0.106(7) 0.098(8) 0.061(4) -0.004(4) 0.015(4) 0.012(6)
C6 0.080(6) 0.074(6) 0.118(7) -0.036(5) 0.042(5) -0.024(5)
C24 0.127(9) 0.079(7) 0.071(5) -0.017(4) 0.008(5) 0.007(6)
C12 0.095(6) 0.111(9) 0.067(4) 0.011(5) 0.038(4) 0.031(6)
N1S 0.196(13) 0.150(12) 0.127(8) -0.007(8) 0.101(9) -0.050(10)
C1S 0.257(15) 0.085(6) 0.106(5) -0.002(5) 0.093(8) 0.012(7)
C2S 0.257(15) 0.085(6) 0.106(5) -0.002(5) 0.093(8) 0.012(7)

loop_
_atom_type_symbol
_atom_type_description
_atom_type_scat_dispersion_real
_atom_type_scat_dispersion_imag
_atom_type_scat_source
C C 0.0181 0.0091 'International Tables Vol C Tables 4.2.6.8 and 6.1.1.4'
H H 0.0000 0.0000 'International Tables Vol C Tables 4.2.6.8 and 6.1.1.4'
Eu Eu -8.9294 11.1857 'International Tables Vol C Tables 4.2.6.8 and 6.1.1.4'
F F 0.0727 0.0534 'International Tables Vol C Tables 4.2.6.8 and 6.1.1.4'
N N 0.0311 0.0180 'International Tables Vol C Tables 4.2.6.8 and 6.1.1.4'
O O 0.0492 0.0322 'International Tables Vol C Tables 4.2.6.8 and 6.1.1.4'

loop_
_geom_angle_atom_site_label_1
_geom_angle_atom_site_label_2
_geom_angle_atom_site_label_3
_geom_angle
_geom_angle_site_symmetry_1
_geom_angle_site_symmetry_3
_geom_angle_publ_flag
O2 Eu1 Eu1 69.64(10) 3_666 3_666 ?
O2 Eu1 O3 71.54(15) 3_666 3_666 ?
O2 Eu1 O5 128.82(16) 3_666 . ?
O2 Eu1 O4 76.31(16) 3_666 3_666 ?
O2 Eu1 O6 75.29(16) 3_666 . ?
O2 Eu1 N1 133.23(15) 3_666 . ?
O2 Eu1 N2 80.36(17) 3_666 . ?
O2 Eu1 C8 72.68(18) 3_666 3_666 ?
O3 Eu1 Eu1 34.65(10) 3_666 3_666 ?
O3 Eu1 Eu1 37.44(12) . 3_666 ?
O3 Eu1 O2 75.90(15) . 3_666 ?
O3 Eu1 O3 72.08(17) . 3_666 ?
O3 Eu1 O5 90.63(17) . . ?
O3 Eu1 O4 50.65(15) 3_666 3_666 ?
O3 Eu1 O4 121.63(16) . 3_666 ?
O3 Eu1 O6 74.99(16) . . ?
O3 Eu1 N1 149.27(16) . . ?
O3 Eu1 N1 104.75(16) 3_666 . ?
O3 Eu1 N2 144.38(19) . . ?
O3 Eu1 N2 124.33(17) 3_666 . ?
O3 Eu1 C8 25.91(16) 3_666 3_666 ?
O3 Eu1 C8 97.54(16) . 3_666 ?
O1 Eu1 Eu1 67.01(11) . 3_666 ?
O1 Eu1 O2 136.40(15) . 3_666 ?
O1 Eu1 O3 70.39(16) . 3_666 ?
O1 Eu1 O3 72.85(15) . . ?
O1 Eu1 O5 81.36(17) . . ?
O1 Eu1 O4 95.10(17) . 3_666 ?
O1 Eu1 O6 123.22(17) . . ?
O1 Eu1 N1 77.33(16) . . ?
O1 Eu1 N2 140.02(17) . . ?
O1 Eu1 C8 82.06(18) . 3_666 ?
O5 Eu1 Eu1 124.07(12) . 3_666 ?
O5 Eu1 O3 150.07(16) . 3_666 ?
O5 Eu1 O4 145.16(17) . 3_666 ?
O5 Eu1 O6 53.54(18) . . ?
O5 Eu1 N1 77.58(17) . . ?
O5 Eu1 N2 83.89(18) . . ?
O5 Eu1 C8 158.44(19) . 3_666 ?
O4 Eu1 Eu1 84.74(11) 3_666 3_666 ?
O4 Eu1 N1 67.89(16) 3_666 . ?
O4 Eu1 C8 24.75(16) 3_666 3_666 ?
O6 Eu1 Eu1 108.52(12) . 3_666 ?
O6 Eu1 O3 137.70(16) . 3_666 ?
O6 Eu1 O4 141.68(18) . 3_666 ?
O6 Eu1 N1 117.07(17) . . ?
O6 Eu1 N2 73.53(18) . . ?
O6 Eu1 C8 147.96(19) . 3_666 ?
N1 Eu1 Eu1 132.56(12) . 3_666 ?
N1 Eu1 C8 85.41(17) . 3_666 ?
N2 Eu1 Eu1 147.78(14) . 3_666 ?
N2 Eu1 O4 76.80(18) . 3_666 ?
N2 Eu1 N1 63.25(18) . . ?
N2 Eu1 C8 100.30(18) . 3_666 ?
C8 Eu1 Eu1 60.25(12) 3_666 3_666 ?
C1 O2 Eu1 134.8(4) . 3_666 ?
Eu1 O3 Eu1 107.92(17) . 3_666 ?
C8 O3 Eu1 156.2(5) . . ?
C8 O3 Eu1 93.3(4) . 3_666 ?
C1 O1 Eu1 140.9(4) . . ?
C15 O5 Eu1 93.5(4) . . ?
C8 O4 Eu1 93.5(4) . 3_666 ?
C15 O6 Eu1 92.0(4) . . ?
C30 N1 Eu1 120.5(4) . . ?
C26 N1 Eu1 121.1(4) . . ?
C26 N1 C30 118.2(6) . . ?
C31 N2 Eu1 121.0(5) . . ?
C35 N2 Eu1 119.1(4) . . ?
C35 N2 C31 119.9(6) . . ?
N2 C31 C30 119.1(6) . . ?
N2 C31 C32 119.5(7) . . ?
C32 C31 C30 121.3(7) . . ?
O3 C8 Eu1 60.8(4) . 3_666 ?
O3 C8 C9 115.8(6) . . ?
O4 C8 Eu1 61.8(4) . 3_666 ?
O4 C8 O3 122.6(6) . . ?
O4 C8 C9 121.7(6) . . ?
C9 C8 Eu1 176.1(4) . 3_666 ?
O2 C1 C2 116.7(6) . . ?
O1 C1 O2 126.4(6) . . ?
O1 C1 C2 116.9(6) . . ?
N1 C30 C31 115.9(6) . . ?
N1 C30 C29 120.4(7) . . ?
C29 C30 C31 123.7(7) . . ?
O5 C15 C16 117.4(6) . . ?
O6 C15 O5 120.9(7) . . ?
O6 C15 C16 121.7(6) . . ?
C3 C2 C1 121.5(6) . . ?
C7 C2 C1 122.8(7) . . ?
C7 C2 C3 115.6(7) . . ?
C10 C9 C8 122.6(7) . . ?
C10 C9 C14 118.0(8) . . ?
C14 C9 C8 119.3(7) . . ?
F3 C3 C2 119.8(7) . . ?
C4 C3 F3 117.6(7) . . ?
C4 C3 C2 122.6(8) . . ?
C35 C34 H34 121.1 . . ?
C33 C34 H34 121.1 . . ?
C33 C34 C35 117.8(8) . . ?
N2 C35 C34 123.1(7) . . ?
N2 C35 H35 118.5 . . ?
C34 C35 H35 118.5 . . ?
N1 C26 H26 118.2 . . ?
N1 C26 C27 123.6(7) . . ?
C27 C26 H26 118.2 . . ?
C17 C18 H18 120.6 . . ?
C19 C18 H18 120.6 . . ?
C19 C18 C17 118.7(7) . . ?
C17 C16 C15 123.9(6) . . ?
C25 C16 C15 116.8(7) . . ?
C25 C16 C17 119.3(7) . . ?
C30 C29 H29 119.2 . . ?
C30 C29 C28 121.6(7) . . ?
C28 C29 H29 119.2 . . ?
C18 C17 C16 124.2(7) . . ?
C18 C17 C22 117.9(7) . . ?
C22 C17 C16 117.9(7) . . ?
F10 C10 C9 120.0(7) . . ?
F10 C10 C11 117.8(8) . . ?
C9 C10 C11 122.1(8) . . ?
C31 C32 H32 119.9 . . ?
C33 C32 C31 120.2(8) . . ?
C33 C32 H32 119.9 . . ?
C26 C27 H27 121.0 . . ?
C28 C27 C26 117.9(8) . . ?
C28 C27 H27 121.0 . . ?
C19 C20 H20 120.3 . . ?
C21 C20 H20 120.3 . . ?
C21 C20 C19 119.3(8) . . ?
C34 C33 C32 119.6(7) . . ?
C34 C33 H33 120.2 . . ?
C32 C33 H33 120.2 . . ?
C18 C19 C20 123.4(9) . . ?
C18 C19 H19 118.3 . . ?
C20 C19 H19 118.3 . . ?
C29 C28 C27 118.3(7) . . ?
C29 C28 H28 120.9 . . ?
C27 C28 H28 120.9 . . ?
C17 C22 C23 119.0(8) . . ?
C21 C22 C17 119.9(8) . . ?
C21 C22 C23 121.1(8) . . ?
F7 C7 C2 120.2(8) . . ?
F7 C7 C6 117.0(8) . . ?
C2 C7 C6 122.2(9) . . ?
C4 C5 F5 117.5(10) . . ?
C4 C5 C6 121.6(9) . . ?
C6 C5 F5 120.8(11) . . ?
C20 C21 C22 120.7(8) . . ?
C20 C21 H21 119.7 . . ?
C22 C21 H21 119.7 . . ?
C3 C4 F4 119.4(9) . . ?
C5 C4 F4 121.4(9) . . ?
C5 C4 C3 119.2(9) . . ?
F14 C14 C9 120.3(8) . . ?
F14 C14 C13 119.6(9) . . ?
C9 C14 C13 120.1(9) . . ?
F13 C13 C14 118.8(11) . . ?
F13 C13 C12 121.7(10) . . ?
C12 C13 C14 119.4(9) . . ?
C16 C25 H25 119.0 . . ?
C24 C25 C16 122.0(9) . . ?
C24 C25 H25 119.0 . . ?
F11 C11 C10 121.2(9) . . ?
F11 C11 C12 120.7(9) . . ?
C12 C11 C10 118.1(9) . . ?
C22 C23 H23 119.5 . . ?
C24 C23 C22 121.0(9) . . ?
C24 C23 H23 119.5 . . ?
F6 C6 C7 121.7(10) . . ?
F6 C6 C5 119.5(10) . . ?
C5 C6 C7 118.7(9) . . ?
C25 C24 H24 119.7 . . ?
C23 C24 C25 120.7(10) . . ?
C23 C24 H24 119.7 . . ?
F12 C12 C13 118.3(10) . . ?
F12 C12 C11 119.5(11) . . ?
C13 C12 C11 122.2(9) . . ?
N1S C1S C2S 177.5(18) . . ?
C1S C2S H2SA 109.5 . . ?
C1S C2S H2SB 109.5 . . ?
C1S C2S H2SC 109.5 . . ?
H2SA C2S H2SB 109.5 . . ?
H2SA C2S H2SC 109.5 . . ?
H2SB C2S H2SC 109.5 . . ?

loop_
_geom_bond_atom_site_label_1
_geom_bond_atom_site_label_2
_geom_bond_distance
_geom_bond_site_symmetry_2
_geom_bond_publ_flag
Eu1 Eu1 3.9946(7) 3_666 ?
Eu1 O2 2.391(4) 3_666 ?
Eu1 O3 2.552(5) 3_666 ?
Eu1 O3 2.387(5) . ?
Eu1 O1 2.380(5) . ?
Eu1 O5 2.416(5) . ?
Eu1 O4 2.575(5) 3_666 ?
Eu1 O6 2.458(5) . ?
Eu1 N1 2.607(5) . ?
Eu1 N2 2.566(5) . ?
Eu1 C8 2.918(7) 3_666 ?
O2 Eu1 2.391(4) 3_666 ?
O2 C1 1.260(8) . ?
O3 Eu1 2.552(5) 3_666 ?
O3 C8 1.277(8) . ?
O1 C1 1.252(8) . ?
F10 C10 1.328(9) . ?
O5 C15 1.270(9) . ?
O4 Eu1 2.575(5) 3_666 ?
O4 C8 1.224(8) . ?
O6 C15 1.254(9) . ?
F14 C14 1.311(11) . ?
F3 C3 1.382(10) . ?
F7 C7 1.296(10) . ?
F11 C11 1.334(12) . ?
N1 C30 1.357(8) . ?
N1 C26 1.330(9) . ?
N2 C31 1.335(9) . ?
N2 C35 1.328(10) . ?
C31 C30 1.470(10) . ?
C31 C32 1.398(11) . ?
C8 Eu1 2.918(7) 3_666 ?
C8 C9 1.491(10) . ?
F13 C13 1.335(12) . ?
C1 C2 1.484(10) . ?
C30 C29 1.365(10) . ?
C15 C16 1.499(10) . ?
C2 C3 1.399(10) . ?
C2 C7 1.337(11) . ?
F12 C12 1.355(11) . ?
C9 C10 1.379(11) . ?
C9 C14 1.385(11) . ?
F4 C4 1.378(11) . ?
C3 C4 1.366(12) . ?
C34 H34 0.9500 . ?
C34 C35 1.380(10) . ?
C34 C33 1.366(12) . ?
F6 C6 1.312(10) . ?
C35 H35 0.9500 . ?
F5 C5 1.376(11) . ?
C26 H26 0.9500 . ?
C26 C27 1.389(10) . ?
C18 H18 0.9500 . ?
C18 C17 1.414(11) . ?
C18 C19 1.358(11) . ?
C16 C17 1.442(11) . ?
C16 C25 1.396(12) . ?
C29 H29 0.9500 . ?
C29 C28 1.373(12) . ?
C17 C22 1.440(10) . ?
C10 C11 1.384(12) . ?
C32 H32 0.9500 . ?
C32 C33 1.370(13) . ?
C27 H27 0.9500 . ?
C27 C28 1.374(11) . ?
C20 H20 0.9500 . ?
C20 C19 1.389(11) . ?
C20 C21 1.349(13) . ?
C33 H33 0.9500 . ?
C19 H19 0.9500 . ?
C28 H28 0.9500 . ?
C22 C21 1.395(12) . ?
C22 C23 1.443(14) . ?
C7 C6 1.406(13) . ?
C5 C4 1.323(15) . ?
C5 C6 1.342(15) . ?
C21 H21 0.9500 . ?
C14 C13 1.396(14) . ?
C13 C12 1.357(17) . ?
C25 H25 0.9500 . ?
C25 C24 1.387(14) . ?
C11 C12 1.357(15) . ?
C23 H23 0.9500 . ?
C23 C24 1.348(15) . ?
C24 H24 0.9500 . ?
N1S C1S 1.12(2) . ?
C1S C2S 1.47(2) . ?
C2S H2SA 0.9800 . ?
C2S H2SB 0.9800 . ?
C2S H2SC 0.9800 . ?

loop_
_geom_torsion_atom_site_label_1
_geom_torsion_atom_site_label_2
_geom_torsion_atom_site_label_3
_geom_torsion_atom_site_label_4
_geom_torsion
_geom_torsion_site_symmetry_1
_geom_torsion_site_symmetry_2
_geom_torsion_site_symmetry_3
_geom_torsion_site_symmetry_4
_geom_torsion_publ_flag
Eu1 O2 C1 O1 -15.5(10) 3_666 . . . ?
Eu1 O2 C1 C2 164.7(4) 3_666 . . . ?
Eu1 O3 C8 Eu1 153.0(12) . . . 3_666 ?
Eu1 O3 C8 O4 151.1(8) . . . . ?
Eu1 O3 C8 O4 -2.0(7) 3_666 . . . ?
Eu1 O3 C8 C9 -29.1(15) . . . . ?
Eu1 O3 C8 C9 177.9(5) 3_666 . . . ?
Eu1 O1 C1 O2 4.2(11) . . . . ?
Eu1 O1 C1 C2 -176.0(5) . . . . ?
Eu1 O5 C15 O6 -3.2(6) . . . . ?
Eu1 O5 C15 C16 173.6(5) . . . . ?
Eu1 O4 C8 O3 1.9(7) 3_666 . . . ?
Eu1 O4 C8 C9 -177.9(6) 3_666 . . . ?
Eu1 O6 C15 O5 3.1(6) . . . . ?
Eu1 O6 C15 C16 -173.5(5) . . . . ?
Eu1 N1 C30 C31 -4.5(7) . . . . ?
Eu1 N1 C30 C29 174.8(5) . . . . ?
Eu1 N1 C26 C27 -175.2(6) . . . . ?
Eu1 N2 C31 C30 2.6(9) . . . . ?
Eu1 N2 C31 C32 178.9(6) . . . . ?
Eu1 N2 C35 C34 -178.6(6) . . . . ?
O2 C1 C2 C3 -53.4(9) . . . . ?
O2 C1 C2 C7 131.2(8) . . . . ?
O3 C8 C9 C10 84.0(9) . . . . ?
O3 C8 C9 C14 -94.9(8) . . . . ?
O1 C1 C2 C3 126.8(7) . . . . ?
O1 C1 C2 C7 -48.6(10) . . . . ?
F10 C10 C11 F11 0.3(13) . . . . ?
F10 C10 C11 C12 -179.4(8) . . . . ?
O5 C15 C16 C17 -168.1(6) . . . . ?
O5 C15 C16 C25 9.4(9) . . . . ?
O4 C8 C9 C10 -96.2(9) . . . . ?
O4 C8 C9 C14 84.9(9) . . . . ?
O6 C15 C16 C17 8.7(10) . . . . ?
O6 C15 C16 C25 -173.9(7) . . . . ?
F14 C14 C13 F13 1.0(13) . . . . ?
F14 C14 C13 C12 179.3(8) . . . . ?
F3 C3 C4 F4 -0.3(12) . . . . ?
F3 C3 C4 C5 179.2(8) . . . . ?
F7 C7 C6 F6 -1.3(15) . . . . ?
F7 C7 C6 C5 174.9(9) . . . . ?
F11 C11 C12 F12 -2.3(14) . . . . ?
F11 C11 C12 C13 -179.7(8) . . . . ?
N1 C30 C29 C28 0.9(11) . . . . ?
N1 C26 C27 C28 0.0(12) . . . . ?
N2 C31 C30 N1 1.3(9) . . . . ?
N2 C31 C30 C29 -177.9(7) . . . . ?
N2 C31 C32 C33 -0.1(13) . . . . ?
C31 N2 C35 C34 0.9(12) . . . . ?
C31 C30 C29 C28 -179.8(7) . . . . ?
C31 C32 C33 C34 0.4(14) . . . . ?
C8 C9 C10 F10 0.5(11) . . . . ?
C8 C9 C10 C11 -177.5(7) . . . . ?
C8 C9 C14 F14 -1.6(11) . . . . ?
C8 C9 C14 C13 178.8(7) . . . . ?
F13 C13 C12 F12 1.9(14) . . . . ?
F13 C13 C12 C11 179.3(9) . . . . ?
C1 C2 C3 F3 5.0(11) . . . . ?
C1 C2 C3 C4 -174.2(7) . . . . ?
C1 C2 C7 F7 1.9(13) . . . . ?
C1 C2 C7 C6 173.4(8) . . . . ?
C30 N1 C26 C27 -0.5(10) . . . . ?
C30 C31 C32 C33 176.2(8) . . . . ?
C30 C29 C28 C27 -1.4(13) . . . . ?
C15 C16 C17 C18 -6.1(10) . . . . ?
C15 C16 C17 C22 173.3(6) . . . . ?
C15 C16 C25 C24 -173.7(9) . . . . ?
C2 C3 C4 F4 179.0(7) . . . . ?
C2 C3 C4 C5 -1.6(13) . . . . ?
C2 C7 C6 F6 -173.1(9) . . . . ?
C2 C7 C6 C5 3.0(15) . . . . ?
C9 C10 C11 F11 178.4(8) . . . . ?
C9 C10 C11 C12 -1.3(13) . . . . ?
C9 C14 C13 F13 -179.3(8) . . . . ?
C9 C14 C13 C12 -1.1(13) . . . . ?
C3 C2 C7 F7 -173.8(8) . . . . ?
C3 C2 C7 C6 -2.2(13) . . . . ?
C35 N2 C31 C30 -176.9(7) . . . . ?
C35 N2 C31 C32 -0.6(11) . . . . ?
C35 C34 C33 C32 -0.2(13) . . . . ?
F5 C5 C4 F4 -2.9(14) . . . . ?
F5 C5 C4 C3 177.6(8) . . . . ?
F5 C5 C6 F6 -1.9(15) . . . . ?
F5 C5 C6 C7 -178.1(9) . . . . ?
C26 N1 C30 C31 -179.2(6) . . . . ?
C26 N1 C30 C29 0.0(9) . . . . ?
C26 C27 C28 C29 1.0(12) . . . . ?
C18 C17 C22 C21 1.4(10) . . . . ?
C18 C17 C22 C23 179.9(7) . . . . ?
C16 C17 C22 C21 -178.1(7) . . . . ?
C16 C17 C22 C23 0.4(10) . . . . ?
C16 C25 C24 C23 0.3(18) . . . . ?
C17 C18 C19 C20 0.0(12) . . . . ?
C17 C16 C25 C24 3.9(13) . . . . ?
C17 C22 C21 C20 -1.2(12) . . . . ?
C17 C22 C23 C24 3.7(14) . . . . ?
C10 C9 C14 F14 179.5(7) . . . . ?
C10 C9 C14 C13 -0.2(11) . . . . ?
C10 C11 C12 F12 177.4(8) . . . . ?
C10 C11 C12 C13 0.0(14) . . . . ?
C32 C31 C30 N1 -174.9(7) . . . . ?
C32 C31 C30 C29 5.8(11) . . . . ?
C33 C34 C35 N2 -0.5(12) . . . . ?
C19 C18 C17 C16 178.6(7) . . . . ?
C19 C18 C17 C22 -0.8(10) . . . . ?
C19 C20 C21 C22 0.4(13) . . . . ?
C22 C23 C24 C25 -4.1(18) . . . . ?
C7 C2 C3 F3 -179.2(7) . . . . ?
C7 C2 C3 C4 1.5(11) . . . . ?
C21 C20 C19 C18 0.2(13) . . . . ?
C21 C22 C23 C24 -177.8(10) . . . . ?
C4 C5 C6 F6 173.2(9) . . . . ?
C4 C5 C6 C7 -3.0(16) . . . . ?
C14 C9 C10 F10 179.4(7) . . . . ?
C14 C9 C10 C11 1.4(12) . . . . ?
C14 C13 C12 F12 -176.3(8) . . . . ?
C14 C13 C12 C11 1.1(15) . . . . ?
C25 C16 C17 C18 176.5(7) . . . . ?
C25 C16 C17 C22 -4.1(10) . . . . ?
C23 C22 C21 C20 -179.7(8) . . . . ?
C6 C5 C4 F4 -178.2(9) . . . . ?
C6 C5 C4 C3 2.3(15) . . . . ?
